data_4347347
loop_
_publ_author_name
'Koppaka, Anjaneyulu'
'Captain, Burjor'

_publ_section_title
;
 Reversible Inter- and Intramolecular Carbon-Hydrogen Activation, Hydrogen
 Addition, and Catalysis by the Unsaturated Complex Pt(IPr)(SnBu(t)3)(H).
;
_journal_issue 6
_journal_name_full 'Inorganic chemistry'
_journal_page_first 2679
_journal_page_last 2681
_journal_paper_doi 10.1021/acs.inorgchem.6b00048
_journal_volume 55
_journal_year 2016
_chemical_formula_sum 'C39 H63 N2 Pt Sn'
_chemical_formula_weight 873.69
_space_group_IT_number 14
_space_group_name_Hall '-P 2ybc'
_space_group_name_H-M_alt 'P 1 21/c 1'
_symmetry_cell_setting monoclinic
_symmetry_space_group_name_H-M 'P 1 21/c 1'
_atom_sites_solution_hydrogens geom
_atom_sites_solution_primary direct
_atom_sites_solution_secondary difmap
_audit_creation_method SHELXL-97
_cell_angle_alpha 90.00
_cell_angle_beta 101.137(2)
_cell_angle_gamma 90.00
_cell_formula_units_Z 4
_cell_length_a 12.8834(19)
_cell_length_b 12.0573(17)
_cell_length_c 26.795(4)
_cell_measurement_reflns_used 2323
_cell_measurement_temperature 100
_cell_measurement_theta_max 22.15
_cell_measurement_theta_min 2.29
_cell_volume 4083.9(10)
_computing_cell_refinement 'SAINT+  V7.46A (Bruker, 2007)'
_computing_data_collection 'APEX2 v2.2-0 (Bruker, 2007)'
_computing_data_reduction 'SAINT+  V7.46A (Bruker, 2007)'
_computing_molecular_graphics 'XSHELL v4.02 (Bruker, 2000)'
_computing_publication_material 'XCIF v6.12 (Bruker, 2001)'
_computing_structure_refinement 'SHELXL-97 (Sheldrick, 2008)'
_computing_structure_solution 'SHELXS-97 (Sheldrick, 2008)'
_diffrn_ambient_temperature 100
_diffrn_measured_fraction_theta_full 1.000
_diffrn_measured_fraction_theta_max 1.000
_diffrn_measurement_device_type 'Bruker SMART APEX2 CCD diffractometer'
_diffrn_measurement_method 'omega scans'
_diffrn_radiation_monochromator graphite
_diffrn_radiation_source 'fine-focus sealed tube'
_diffrn_radiation_type MoK\a
_diffrn_radiation_wavelength 0.71073
_diffrn_reflns_av_R_equivalents 0.1474
_diffrn_reflns_av_sigmaI/netI 0.1192
_diffrn_reflns_limit_h_max 15
_diffrn_reflns_limit_h_min -15
_diffrn_reflns_limit_k_max 14
_diffrn_reflns_limit_k_min -14
_diffrn_reflns_limit_l_max 31
_diffrn_reflns_limit_l_min -31
_diffrn_reflns_number 31179
_diffrn_reflns_theta_full 25.00
_diffrn_reflns_theta_max 25.00
_diffrn_reflns_theta_min 1.55
_exptl_absorpt_coefficient_mu 4.059
_exptl_absorpt_correction_T_max 0.9232
_exptl_absorpt_correction_T_min 0.5629
_exptl_absorpt_correction_type multi-scan
_exptl_absorpt_process_details '(SADABS 2007/4 Bruker)'
_exptl_crystal_colour Yellow
_exptl_crystal_density_diffrn 1.421
_exptl_crystal_density_method 'not measured'
_exptl_crystal_description Plate
_exptl_crystal_F_000 1756
_exptl_crystal_size_max 0.16
_exptl_crystal_size_mid 0.10
_exptl_crystal_size_min 0.02
_refine_diff_density_max 1.869
_refine_diff_density_min -1.852
_refine_diff_density_rms 0.195
_refine_ls_extinction_method none
_refine_ls_goodness_of_fit_ref 1.009
_refine_ls_hydrogen_treatment constr
_refine_ls_matrix_type full
_refine_ls_number_parameters 400
_refine_ls_number_reflns 7192
_refine_ls_number_restraints 0
_refine_ls_restrained_S_all 1.009
_refine_ls_R_factor_all 0.1095
_refine_ls_R_factor_gt 0.0580
_refine_ls_shift/su_max 0.000
_refine_ls_shift/su_mean 0.000
_refine_ls_structure_factor_coef Fsqd
_refine_ls_weighting_details
; calc 
 [0.00000+1.00000exp(0.10(sin\q/\l)^2^)]/ 
   [\s^2^(Fo^2^)+0.0000+0.0000*P+(0.0505P)^2^+0.0000sin\q/\l] 
 where P = 0.33333Fo^2^ + 0.66667Fc^2^ 
;
_refine_ls_weighting_scheme calc
_refine_ls_wR_factor_gt 0.1078
_refine_ls_wR_factor_ref 0.1261
_reflns_number_gt 4684
_reflns_number_total 7192
_reflns_threshold_expression >2sigma(I)
_cod_data_source_file ic6b00048_si_002.cif
_cod_data_source_block 2B
_cod_depositor_comments
;
The following automatic conversions were performed:

data item '_exptl_absorpt_correction_type' value 'Multi-scan' was
changed to 'multi-scan' in accordance with the
/home/saulius/struct/COD-crude-data/automatic-downloads/DataCite-retrospective/ACS/depositions/lib/dictionaries/cif_core.dic
dictionary named 'cif_core.dic' version 2.4.2 last updated on
2011-04-26.

data item '_symmetry_cell_setting' value 'Monoclinic' was changed to
'monoclinic' in accordance with the
/home/saulius/struct/COD-crude-data/automatic-downloads/DataCite-retrospective/ACS/depositions/lib/dictionaries/cif_core.dic
dictionary named 'cif_core.dic' version 2.4.2 last updated on
2011-04-26.

Automatic conversion script
Id: cif_fix_values 6909 2019-04-08 15:41:33Z antanas 
;
_cod_original_sg_symbol_H-M P2(1)/c
_cod_database_code 4347347

loop_
_symmetry_equiv_pos_as_xyz
'x, y, z'
'-x, y+1/2, -z+1/2'
'-x, -y, -z'
'x, -y-1/2, z-1/2'

loop_
_atom_site_label
_atom_site_type_symbol
_atom_site_fract_x
_atom_site_fract_y
_atom_site_fract_z
_atom_site_U_iso_or_equiv
_atom_site_adp_type
_atom_site_occupancy
_atom_site_symmetry_multiplicity
_atom_site_calc_flag
_atom_site_refinement_flags
Pt1 Pt 0.28900(3) 0.78186(3) 0.151114(16) 0.01982(13) Uani 1 1 d .
Sn1 Sn 0.30733(6) 0.74790(5) 0.05518(3) 0.02087(18) Uani 1 1 d .
N1 N 0.1821(6) 0.9051(6) 0.2261(3) 0.0176(19) Uani 1 1 d .
N2 N 0.1050(6) 0.7495(6) 0.2077(3) 0.0189(19) Uani 1 1 d .
C1 C 0.1850(7) 0.8125(7) 0.1977(4) 0.015(2) Uiso 1 1 d .
C2 C 0.1025(7) 0.8974(8) 0.2544(4) 0.019(2) Uani 1 1 d .
H2 H 0.0855 0.9503 0.2768 0.023 Uiso 1 1 calc R
C3 C 0.0551(8) 0.7990(8) 0.2433(4) 0.022(2) Uani 1 1 d .
H3 H -0.0003 0.7698 0.2568 0.027 Uiso 1 1 calc R
C4 C 0.2628(8) 0.9903(8) 0.2360(4) 0.022(2) Uani 1 1 d .
C5 C 0.3401(8) 0.9791(8) 0.2801(4) 0.022(2) Uani 1 1 d .
C6 C 0.4112(8) 1.0654(9) 0.2907(4) 0.026(3) Uani 1 1 d .
H6 H 0.4640 1.0614 0.3197 0.031 Uiso 1 1 calc R
C7 C 0.4066(9) 1.1569(9) 0.2598(4) 0.033(3) Uani 1 1 d .
H7 H 0.4543 1.2148 0.2688 0.039 Uiso 1 1 calc R
C8 C 0.3319(9) 1.1635(10) 0.2158(4) 0.033(3) Uani 1 1 d .
H8 H 0.3312 1.2249 0.1947 0.039 Uiso 1 1 calc R
C9 C 0.2578(8) 1.0803(8) 0.2023(4) 0.021(2) Uani 1 1 d .
C10 C 0.3475(8) 0.8779(8) 0.3137(4) 0.020(2) Uani 1 1 d .
H10 H 0.2971 0.8227 0.2966 0.023 Uiso 1 1 calc R
C11 C 0.3180(9) 0.9062(10) 0.3644(4) 0.033(3) Uani 1 1 d .
H11A H 0.3598 0.9678 0.3795 0.049 Uiso 1 1 calc R
H11B H 0.3311 0.8432 0.3866 0.049 Uiso 1 1 calc R
H11C H 0.2444 0.9255 0.3591 0.049 Uiso 1 1 calc R
C12 C 0.4575(9) 0.8268(10) 0.3225(4) 0.037(3) Uani 1 1 d .
H12A H 0.4755 0.8084 0.2903 0.056 Uiso 1 1 calc R
H12B H 0.4585 0.7608 0.3426 0.056 Uiso 1 1 calc R
H12C H 0.5080 0.8789 0.3401 0.056 Uiso 1 1 calc R
C13 C 0.1780(9) 1.0827(9) 0.1523(4) 0.028(3) Uani 1 1 d .
H13 H 0.1741 1.0078 0.1379 0.034 Uiso 1 1 calc R
C14 C 0.0660(8) 1.1131(10) 0.1622(5) 0.038(3) Uani 1 1 d .
H14A H 0.0474 1.0632 0.1869 0.057 Uiso 1 1 calc R
H14B H 0.0152 1.1071 0.1310 0.057 Uiso 1 1 calc R
H14C H 0.0667 1.1878 0.1747 0.057 Uiso 1 1 calc R
C15 C 0.2074(9) 1.1612(9) 0.1132(4) 0.035(3) Uani 1 1 d .
H15A H 0.2081 1.2359 0.1256 0.053 Uiso 1 1 calc R
H15B H 0.1565 1.1550 0.0820 0.053 Uiso 1 1 calc R
H15C H 0.2763 1.1424 0.1071 0.053 Uiso 1 1 calc R
C16 C 0.0779(8) 0.6396(8) 0.1857(4) 0.023(2) Uani 1 1 d .
C17 C -0.0146(8) 0.6301(8) 0.1486(4) 0.022(2) Uani 1 1 d .
C18 C -0.0359(8) 0.5266(8) 0.1275(4) 0.025(3) Uani 1 1 d .
H18 H -0.0955 0.5175 0.1020 0.029 Uiso 1 1 calc R
C19 C 0.0276(9) 0.4361(8) 0.1424(4) 0.026(3) Uani 1 1 d .
H19 H 0.0104 0.3673 0.1273 0.032 Uiso 1 1 calc R
C20 C 0.1160(8) 0.4477(9) 0.1796(4) 0.026(3) Uani 1 1 d .
H20 H 0.1587 0.3861 0.1892 0.031 Uiso 1 1 calc R
C21 C 0.1443(8) 0.5500(8) 0.2039(4) 0.018(2) Uani 1 1 d .
C22 C -0.0881(8) 0.7270(9) 0.1323(4) 0.031(3) Uani 1 1 d .
H22 H -0.0489 0.7952 0.1432 0.037 Uiso 1 1 calc R
C23 C -0.1272(10) 0.7342(10) 0.0752(4) 0.044(3) Uani 1 1 d .
H23A H -0.0678 0.7348 0.0584 0.066 Uiso 1 1 calc R
H23B H -0.1674 0.8011 0.0672 0.066 Uiso 1 1 calc R
H23C H -0.1711 0.6713 0.0639 0.066 Uiso 1 1 calc R
C24 C -0.1833(9) 0.7210(10) 0.1600(5) 0.045(3) Uani 1 1 d .
H24A H -0.2239 0.7880 0.1538 0.067 Uiso 1 1 calc R
H24B H -0.1577 0.7124 0.1958 0.067 Uiso 1 1 calc R
H24C H -0.2271 0.6588 0.1474 0.067 Uiso 1 1 calc R
C25 C 0.2400(8) 0.5625(8) 0.2465(4) 0.023(2) Uani 1 1 d .
H25 H 0.2709 0.6358 0.2431 0.028 Uiso 1 1 calc R
C26 C 0.2039(9) 0.5593(10) 0.2975(4) 0.043(3) Uani 1 1 d .
H26A H 0.1463 0.6102 0.2967 0.064 Uiso 1 1 calc R
H26B H 0.2616 0.5802 0.3241 0.064 Uiso 1 1 calc R
H26C H 0.1811 0.4857 0.3036 0.064 Uiso 1 1 calc R
C27 C 0.3256(9) 0.4766(10) 0.2459(5) 0.039(3) Uani 1 1 d .
H27A H 0.3026 0.4063 0.2567 0.059 Uiso 1 1 calc R
H27B H 0.3891 0.4991 0.2686 0.059 Uiso 1 1 calc R
H27C H 0.3393 0.4700 0.2121 0.059 Uiso 1 1 calc R
C28 C 0.4727(7) 0.7836(9) 0.0466(4) 0.024(2) Uani 1 1 d .
C29 C 0.4839(9) 0.7856(11) -0.0098(4) 0.039(3) Uani 1 1 d .
H29A H 0.5563 0.7993 -0.0118 0.058 Uiso 1 1 calc R
H29B H 0.4401 0.8433 -0.0274 0.058 Uiso 1 1 calc R
H29C H 0.4621 0.7154 -0.0253 0.058 Uiso 1 1 calc R
C30 C 0.5426(9) 0.6933(11) 0.0726(5) 0.044(3) Uani 1 1 d .
H30A H 0.5178 0.6229 0.0583 0.066 Uiso 1 1 calc R
H30B H 0.5412 0.6938 0.1083 0.066 Uiso 1 1 calc R
H30C H 0.6138 0.7052 0.0678 0.066 Uiso 1 1 calc R
C31 C 0.5112(11) 0.8935(10) 0.0719(5) 0.049(4) Uani 1 1 d .
H31A H 0.5057 0.8913 0.1071 0.073 Uiso 1 1 calc R
H31B H 0.4684 0.9529 0.0553 0.073 Uiso 1 1 calc R
H31C H 0.5836 0.9053 0.0693 0.073 Uiso 1 1 calc R
C32 C 0.2696(8) 0.5722(9) 0.0413(4) 0.025(3) Uani 1 1 d .
C33 C 0.1497(9) 0.5549(10) 0.0321(5) 0.044(3) Uani 1 1 d .
H33A H 0.1162 0.6014 0.0046 0.066 Uiso 1 1 calc R
H33B H 0.1241 0.5737 0.0624 0.066 Uiso 1 1 calc R
H33C H 0.1337 0.4786 0.0236 0.066 Uiso 1 1 calc R
C34 C 0.3119(10) 0.5251(9) -0.0030(4) 0.037(3) Uani 1 1 d .
H34A H 0.2979 0.4469 -0.0055 0.056 Uiso 1 1 calc R
H34B H 0.3868 0.5376 0.0022 0.056 Uiso 1 1 calc R
H34C H 0.2778 0.5609 -0.0338 0.056 Uiso 1 1 calc R
C35 C 0.3199(10) 0.5058(10) 0.0890(4) 0.042(3) Uani 1 1 d .
H35A H 0.2984 0.4296 0.0848 0.063 Uiso 1 1 calc R
H35B H 0.2971 0.5362 0.1182 0.063 Uiso 1 1 calc R
H35C H 0.3956 0.5104 0.0938 0.063 Uiso 1 1 calc R
C36 C 0.2029(9) 0.8540(10) 0.0003(4) 0.036(3) Uani 1 1 d .
C37 C 0.1955(11) 0.8095(13) -0.0540(4) 0.058(4) Uani 1 1 d .
H37A H 0.1531 0.8589 -0.0777 0.087 Uiso 1 1 calc R
H37B H 0.1636 0.7373 -0.0567 0.087 Uiso 1 1 calc R
H37C H 0.2652 0.8046 -0.0617 0.087 Uiso 1 1 calc R
C38 C 0.0881(9) 0.8557(13) 0.0122(5) 0.063(5) Uani 1 1 d .
H38A H 0.0878 0.8990 0.0423 0.094 Uiso 1 1 calc R
H38B H 0.0662 0.7812 0.0177 0.094 Uiso 1 1 calc R
H38C H 0.0401 0.8878 -0.0159 0.094 Uiso 1 1 calc R
C39 C 0.2457(12) 0.9731(10) 0.0038(5) 0.059(4) Uani 1 1 d .
H39A H 0.3179 0.9727 -0.0005 0.088 Uiso 1 1 calc R
H39B H 0.2420 1.0035 0.0365 0.088 Uiso 1 1 calc R
H39C H 0.2040 1.0175 -0.0223 0.088 Uiso 1 1 calc R

loop_
_atom_site_aniso_label
_atom_site_aniso_U_11
_atom_site_aniso_U_22
_atom_site_aniso_U_33
_atom_site_aniso_U_23
_atom_site_aniso_U_13
_atom_site_aniso_U_12
Pt1 0.0130(2) 0.0248(2) 0.0217(2) -0.0021(2) 0.00357(15) 0.00045(19)
Sn1 0.0169(4) 0.0235(4) 0.0221(4) 0.0001(3) 0.0036(3) 0.0029(3)
N1 0.007(4) 0.020(5) 0.023(5) -0.001(4) -0.002(4) -0.004(3)
N2 0.013(4) 0.022(5) 0.022(5) 0.000(3) 0.005(4) 0.000(3)
C2 0.008(5) 0.031(6) 0.019(6) -0.002(5) 0.004(4) 0.010(4)
C3 0.018(6) 0.028(6) 0.023(6) 0.003(5) 0.009(5) 0.001(5)
C4 0.017(6) 0.019(6) 0.035(7) -0.004(5) 0.017(5) 0.000(4)
C5 0.020(6) 0.022(6) 0.024(6) -0.005(5) 0.000(5) 0.005(5)
C6 0.018(6) 0.032(6) 0.026(6) -0.005(5) 0.002(5) -0.007(5)
C7 0.019(6) 0.036(7) 0.040(7) -0.008(6) -0.003(5) -0.014(5)
C8 0.034(7) 0.036(7) 0.029(7) 0.000(5) 0.006(6) -0.010(6)
C9 0.025(6) 0.025(6) 0.013(6) 0.000(4) 0.007(5) -0.005(5)
C10 0.012(6) 0.027(6) 0.018(6) -0.004(4) 0.000(4) -0.005(4)
C11 0.031(7) 0.043(7) 0.026(7) 0.009(5) 0.009(6) 0.001(5)
C12 0.029(7) 0.056(8) 0.028(7) 0.006(6) 0.008(5) 0.007(6)
C13 0.033(7) 0.019(6) 0.030(7) -0.002(5) 0.002(5) -0.003(5)
C14 0.013(6) 0.045(8) 0.055(9) 0.011(6) 0.006(6) 0.008(5)
C15 0.041(8) 0.033(7) 0.031(7) 0.002(6) 0.006(6) 0.009(6)
C16 0.018(6) 0.022(6) 0.025(6) -0.006(5) -0.004(5) -0.011(5)
C17 0.018(6) 0.027(6) 0.021(6) -0.006(5) 0.005(5) -0.004(5)
C18 0.013(6) 0.032(7) 0.028(6) -0.006(5) 0.005(5) -0.008(5)
C19 0.028(7) 0.015(6) 0.040(7) -0.012(5) 0.015(6) -0.009(5)
C20 0.016(6) 0.022(6) 0.039(7) -0.002(5) 0.005(5) -0.002(5)
C21 0.009(5) 0.028(6) 0.019(6) 0.004(4) 0.008(4) 0.002(4)
C22 0.026(6) 0.019(6) 0.040(7) -0.001(5) -0.013(5) -0.002(5)
C23 0.034(7) 0.056(8) 0.035(7) 0.007(6) -0.010(6) -0.004(6)
C24 0.028(7) 0.045(7) 0.058(9) -0.004(7) 0.000(6) 0.004(6)
C25 0.015(6) 0.022(6) 0.032(7) -0.005(5) 0.005(5) 0.003(4)
C26 0.027(7) 0.058(9) 0.035(8) 0.012(6) -0.014(6) 0.009(6)
C27 0.019(7) 0.044(8) 0.053(9) -0.001(6) 0.001(6) 0.006(5)
C28 0.011(5) 0.035(6) 0.025(6) -0.001(5) 0.001(4) -0.005(5)
C29 0.027(7) 0.054(8) 0.036(7) 0.002(6) 0.009(5) -0.001(6)
C30 0.028(7) 0.065(9) 0.043(8) 0.001(7) 0.017(6) -0.003(6)
C31 0.051(9) 0.051(9) 0.046(9) 0.002(7) 0.012(7) -0.020(7)
C32 0.015(6) 0.041(7) 0.019(6) 0.003(5) 0.002(5) -0.004(5)
C33 0.033(8) 0.050(8) 0.053(9) -0.004(7) 0.020(7) -0.016(6)
C34 0.040(8) 0.029(7) 0.041(8) -0.007(6) 0.006(6) -0.010(6)
C35 0.052(9) 0.033(7) 0.039(8) 0.001(6) 0.000(7) 0.005(6)
C36 0.032(7) 0.050(8) 0.028(7) 0.012(6) 0.014(6) 0.019(6)
C37 0.047(9) 0.099(11) 0.024(7) 0.015(7) -0.006(6) 0.034(8)
C38 0.019(7) 0.119(13) 0.045(9) -0.009(8) -0.007(6) 0.030(8)
C39 0.089(12) 0.037(8) 0.053(10) 0.015(7) 0.023(9) 0.031(8)

loop_
_atom_type_symbol
_atom_type_description
_atom_type_scat_dispersion_real
_atom_type_scat_dispersion_imag
_atom_type_scat_source
C C 0.0033 0.0016 'International Tables Vol C Tables 4.2.6.8 and 6.1.1.4'
H H 0.0000 0.0000 'International Tables Vol C Tables 4.2.6.8 and 6.1.1.4'
N N 0.0061 0.0033 'International Tables Vol C Tables 4.2.6.8 and 6.1.1.4'
Sn Sn -0.6537 1.4246 'International Tables Vol C Tables 4.2.6.8 and 6.1.1.4'
Pt Pt -1.7033 8.3905 'International Tables Vol C Tables 4.2.6.8 and 6.1.1.4'

loop_
_geom_angle_atom_site_label_1
_geom_angle_atom_site_label_2
_geom_angle_atom_site_label_3
_geom_angle
C1 Pt1 Sn1 144.5(3)
C32 Sn1 C36 111.2(4)
C32 Sn1 C28 110.7(4)
C36 Sn1 C28 107.0(4)
C32 Sn1 Pt1 104.8(3)
C36 Sn1 Pt1 113.5(3)
C28 Sn1 Pt1 109.6(3)
C1 N1 C2 110.7(8)
C1 N1 C4 126.2(8)
C2 N1 C4 121.7(8)
C1 N2 C3 111.6(8)
C1 N2 C16 124.1(8)
C3 N2 C16 124.2(8)
N2 C1 N1 104.4(8)
N2 C1 Pt1 129.7(7)
N1 C1 Pt1 125.9(7)
C3 C2 N1 106.8(9)
C2 C3 N2 106.4(9)
C5 C4 C9 123.7(10)
C5 C4 N1 117.1(9)
C9 C4 N1 119.2(9)
C6 C5 C4 116.0(10)
C6 C5 C10 121.6(10)
C4 C5 C10 122.4(9)
C7 C6 C5 122.2(10)
C8 C7 C6 120.3(10)
C7 C8 C9 121.1(11)
C8 C9 C4 116.6(10)
C8 C9 C13 122.0(9)
C4 C9 C13 121.3(9)
C5 C10 C11 110.8(9)
C5 C10 C12 111.7(9)
C11 C10 C12 109.8(9)
C15 C13 C9 113.9(9)
C15 C13 C14 109.5(9)
C9 C13 C14 110.2(9)
C17 C16 C21 124.1(9)
C17 C16 N2 117.6(9)
C21 C16 N2 118.3(9)
C18 C17 C16 116.1(10)
C18 C17 C22 121.2(9)
C16 C17 C22 122.7(9)
C17 C18 C19 122.7(10)
C20 C19 C18 119.7(10)
C19 C20 C21 122.0(10)
C16 C21 C20 115.3(9)
C16 C21 C25 122.4(9)
C20 C21 C25 122.3(9)
C17 C22 C23 113.8(9)
C17 C22 C24 109.5(9)
C23 C22 C24 110.2(9)
C27 C25 C21 114.3(9)
C27 C25 C26 109.9(9)
C21 C25 C26 109.1(9)
C30 C28 C31 108.1(9)
C30 C28 C29 107.8(9)
C31 C28 C29 109.7(9)
C30 C28 Sn1 108.2(7)
C31 C28 Sn1 110.9(7)
C29 C28 Sn1 112.0(7)
C34 C32 C33 109.2(9)
C34 C32 C35 107.5(9)
C33 C32 C35 108.1(9)
C34 C32 Sn1 113.4(7)
C33 C32 Sn1 110.1(8)
C35 C32 Sn1 108.5(7)
C39 C36 C37 109.9(10)
C39 C36 C38 108.5(11)
C37 C36 C38 108.0(10)
C39 C36 Sn1 109.7(8)
C37 C36 Sn1 110.4(8)
C38 C36 Sn1 110.4(8)

loop_
_geom_bond_atom_site_label_1
_geom_bond_atom_site_label_2
_geom_bond_distance
Pt1 C1 2.035(9)
Pt1 Sn1 2.6581(9)
Sn1 C32 2.189(11)
Sn1 C36 2.201(11)
Sn1 C28 2.229(9)
N1 C1 1.355(12)
N1 C2 1.392(12)
N1 C4 1.449(12)
N2 C1 1.349(12)
N2 C3 1.382(12)
N2 C16 1.466(12)
C2 C3 1.342(14)
C4 C5 1.397(14)
C4 C9 1.406(14)
C5 C6 1.378(14)
C5 C10 1.508(14)
C6 C7 1.374(15)
C7 C8 1.373(15)
C8 C9 1.385(14)
C9 C13 1.522(14)
C10 C11 1.519(14)
C10 C12 1.521(14)
C13 C15 1.514(14)
C13 C14 1.560(14)
C16 C17 1.402(14)
C16 C21 1.405(14)
C17 C18 1.375(14)
C17 C22 1.514(14)
C18 C19 1.376(14)
C19 C20 1.368(15)
C20 C21 1.409(14)
C21 C25 1.518(14)
C22 C23 1.516(15)
C22 C24 1.553(15)
C25 C27 1.516(14)
C25 C26 1.526(15)
C28 C30 1.497(15)
C28 C31 1.527(15)
C28 C29 1.545(14)
C32 C34 1.507(15)
C32 C33 1.531(15)
C32 C35 1.542(14)
C36 C39 1.535(17)
C36 C37 1.537(16)
C36 C38 1.573(16)
